data_7120030
loop_
_publ_author_name
'Luo, Feng'
'Gao, Heng Ya'
'Peng, Wenli'
'Meng, PanPan'
'Feng, Xuefeng'
'Li, Jianqiang'
'Wu, HuiQiong'
'Yan, Chang Sheng'
'Xiaong, Yang Yang'

_publ_section_title
;
 Lanthanide separation using size-selective crystallization of Ln-MOFs
;
_journal_name_full 'Chem. Commun.'
_journal_paper_doi 10.1039/C7CC01898C
_journal_year 2017
_chemical_formula_sum 'C18.5 H17 Eu N3.5 O7.5'
_chemical_formula_weight 560.32
_chemical_name_systematic
; 
 ? 
;
_space_group_IT_number 13
_symmetry_cell_setting triclinic
_symmetry_space_group_name_Hall '-P 2yc'
_symmetry_space_group_name_H-M 'P 1 2/c 1'
_atom_sites_solution_hydrogens geom
_atom_sites_solution_primary direct
_atom_sites_solution_secondary difmap
_audit_creation_method SHELXL-97
_audit_update_record
;
2017-03-10 deposited with the CCDC.
2017-04-27 downloaded from the CCDC.
;
_cell_angle_alpha 90.00
_cell_angle_beta 112.469(11)
_cell_angle_gamma 90.00
_cell_formula_units_Z 4
_cell_length_a 15.516(4)
_cell_length_b 15.899(5)
_cell_length_c 13.270(4)
_cell_measurement_reflns_used 3810
_cell_measurement_temperature 296(2)
_cell_measurement_theta_max 27.43
_cell_measurement_theta_min 4.21
_cell_volume 3025.1(15)
_computing_cell_refinement 'Bruker SMART'
_computing_data_collection 'Bruker SMART'
_computing_data_reduction 'Bruker SAINT'
_computing_molecular_graphics 'Bruker SHELXTL'
_computing_publication_material 'Bruker SHELXTL'
_computing_structure_refinement 'SHELXL-97 (Sheldrick, 1997)'
_computing_structure_solution 'SHELXS-97 (Sheldrick, 1990)'
_diffrn_ambient_temperature 296(2)
_diffrn_measured_fraction_theta_full 0.928
_diffrn_measured_fraction_theta_max 0.928
_diffrn_measurement_device_type 'CCD area detector'
_diffrn_measurement_method 'phi and omega scans'
_diffrn_radiation_monochromator graphite
_diffrn_radiation_source 'fine-focus sealed tube'
_diffrn_radiation_type MoK\a
_diffrn_radiation_wavelength 0.71073
_diffrn_reflns_av_R_equivalents 0.0413
_diffrn_reflns_av_sigmaI/netI 0.0477
_diffrn_reflns_limit_h_max 14
_diffrn_reflns_limit_h_min -18
_diffrn_reflns_limit_k_max 18
_diffrn_reflns_limit_k_min -18
_diffrn_reflns_limit_l_max 14
_diffrn_reflns_limit_l_min -15
_diffrn_reflns_number 14776
_diffrn_reflns_theta_full 25.00
_diffrn_reflns_theta_max 25.00
_diffrn_reflns_theta_min 2.56
_exptl_absorpt_coefficient_mu 2.107
_exptl_absorpt_correction_T_max 0.8665
_exptl_absorpt_correction_T_min 0.8169
_exptl_absorpt_correction_type none
_exptl_crystal_density_diffrn 1.230
_exptl_crystal_density_meas 0
_exptl_crystal_density_method 'not measured'
_exptl_crystal_F_000 1102
_exptl_crystal_size_max 0.10
_exptl_crystal_size_mid 0.10
_exptl_crystal_size_min 0.07
_refine_diff_density_max 1.629
_refine_diff_density_min -0.794
_refine_diff_density_rms 0.173
_refine_ls_extinction_method none
_refine_ls_goodness_of_fit_ref 1.063
_refine_ls_hydrogen_treatment mixed
_refine_ls_matrix_type full
_refine_ls_number_parameters 246
_refine_ls_number_reflns 4954
_refine_ls_number_restraints 8
_refine_ls_restrained_S_all 1.065
_refine_ls_R_factor_all 0.0573
_refine_ls_R_factor_gt 0.0433
_refine_ls_shift/su_max 0.000
_refine_ls_shift/su_mean 0.000
_refine_ls_structure_factor_coef Fsqd
_refine_ls_weighting_details 'calc w=1/[\s^2^(Fo^2^)+(0.0810P)^2^+11.3135P] where P=(Fo^2^+2Fc^2^)/3'
_refine_ls_weighting_scheme calc
_refine_ls_wR_factor_gt 0.1291
_refine_ls_wR_factor_ref 0.1417
_reflns_number_gt 3991
_reflns_number_total 4954
_reflns_threshold_expression >2sigma(I)
_cod_data_source_file c7cc01898c2.cif
_cod_data_source_block p2015102406_2_0m
_cod_depositor_comments
;
The following automatic conversions were performed:

'_symmetry_cell_setting' value 'Triclinic' changed to 'triclinic'
according to
/home/data/users/saulius/crontab/automatic-downloads/rss-feeds/RSC/lib/dictionaries/cif_core.dic
dictionary named 'cif_core.dic' version 2.4.2 from 2011-04-26.

Automatic conversion script
Id: cif_fix_values 4973 2017-02-22 13:04:09Z antanas 
;
_cod_original_sg_symbol_H-M P1
_cod_original_formula_sum 'C18.50 H17 Eu N3.50 O7.50'
_cod_database_code 7120030

loop_
_symmetry_equiv_pos_as_xyz
'x, y, z'
'-x, y, -z+1/2'
'-x, -y, -z'
'x, -y, z-1/2'

loop_
_atom_site_label
_atom_site_type_symbol
_atom_site_fract_x
_atom_site_fract_y
_atom_site_fract_z
_atom_site_U_iso_or_equiv
_atom_site_adp_type
_atom_site_occupancy
_atom_site_symmetry_multiplicity
_atom_site_calc_flag
_atom_site_refinement_flags
C1 C 0.7675(5) 0.4755(5) 0.3787(5) 0.0271(16) Uani 1 1 d .
C2 C 0.9249(5) 0.4475(6) 0.3890(6) 0.042(2) Uani 1 1 d .
H2 H 0.9868 0.4349 0.4311 0.051 Uiso 1 1 calc R
C3 C 0.5328(5) 0.3364(4) 0.4585(6) 0.0309(17) Uani 1 1 d .
C4 C 0.8631(5) 0.4573(6) 0.4378(6) 0.046(2) Uani 1 1 d .
H4 H 0.8843 0.4518 0.5132 0.056 Uiso 1 1 calc R
C5 C 0.7382(5) 0.4789(4) 0.2624(5) 0.0237(15) Uani 1 1 d .
C6 C 0.8965(5) 0.4560(5) 0.2756(6) 0.0352(18) Uani 1 1 d .
C7 C 0.8025(5) 0.4691(5) 0.2152(6) 0.0301(17) Uani 1 1 d .
H7 H 0.7821 0.4715 0.1396 0.036 Uiso 1 1 calc R
C8 C 0.5485(6) 0.2462(4) 0.4341(6) 0.0356(18) Uani 1 1 d .
C9 C 0.5159(7) 0.1813(4) 0.4789(7) 0.046(2) Uani 1 1 d .
H9 H 0.4828 0.1935 0.5226 0.055 Uiso 1 1 calc R
C10 C 0.5957(8) 0.2267(5) 0.3646(9) 0.062(3) Uani 1 1 d .
C11 C 0.5319(8) 0.0980(5) 0.4597(8) 0.056(3) Uani 1 1 d .
C12 C 0.738(3) 0.6482(17) 0.544(3) 1.21(18) Uiso 1 1 d D
H12 H 0.7534 0.5962 0.5786 1.451 Uiso 1 1 calc R
C13 C 0.889(2) 0.728(2) 0.600(3) 0.310(19) Uiso 1 1 d D
H13A H 0.9194 0.6798 0.6428 0.465 Uiso 1 1 d R
H13B H 0.9208 0.7781 0.6349 0.465 Uiso 1 1 d R
H13C H 0.8919 0.7234 0.5288 0.465 Uiso 1 1 d R
C14 C 0.782(3) 0.753(3) 0.698(3) 0.40(3) Uiso 1 1 d D
H14A H 0.7914 0.7027 0.7421 0.607 Uiso 1 1 d R
H14B H 0.7222 0.7762 0.6865 0.607 Uiso 1 1 d R
H14C H 0.8299 0.7929 0.7358 0.607 Uiso 1 1 d R
C15 C 0.5830(10) 0.0818(6) 0.3950(11) 0.092(5) Uani 1 1 d .
H15 H 0.5961 0.0266 0.3827 0.110 Uiso 1 1 calc R
C16 C 0.6131(11) 0.1443(6) 0.3510(13) 0.097(5) Uani 1 1 d .
H16 H 0.6476 0.1315 0.3091 0.116 Uiso 1 1 calc R
C17 C 0.5000 0.717(2) 0.2500 0.155(11) Uiso 1 2 d SD
C18 C 0.591(3) 0.837(3) 0.284(4) 0.36(3) Uiso 1 1 d .
H18A H 0.6072 0.8453 0.2214 0.537 Uiso 1 1 d R
H18B H 0.6347 0.7998 0.3343 0.537 Uiso 1 1 d R
H18C H 0.5922 0.8906 0.3184 0.537 Uiso 1 1 d R
C19 C 0.6408(4) 0.4939(4) 0.1921(5) 0.0202(14) Uani 1 1 d .
Eu1 Eu 0.57264(2) 0.542619(19) 0.40634(2) 0.01930(15) Uani 1 1 d .
H17 H 0.5576 0.7199 0.2593 0.023 Uiso 1 1 d RD
N1 N 0.9572(4) 0.4545(4) 0.2195(5) 0.0385(16) Uani 1 1 d .
N2 N 0.4920(8) 0.0376(4) 0.5095(8) 0.066(3) Uani 1 1 d .
N3 N 0.7874(18) 0.7309(13) 0.588(2) 0.233(10) Uiso 1 1 d D
N4 N 0.5000 0.799(3) 0.2500 0.237(15) Uiso 1 2 d S
O1 O 0.7145(3) 0.4871(4) 0.4306(4) 0.0416(14) Uani 1 1 d .
O2 O 0.5526(4) 0.3930(3) 0.4043(4) 0.0356(12) Uani 1 1 d .
O3 O 0.6132(3) 0.4888(3) 0.0904(3) 0.0267(11) Uani 1 1 d .
O4 O 0.5808(3) 0.5136(3) 0.2334(4) 0.0288(11) Uani 1 1 d .
O5 O 0.6801(5) 0.6600(4) 0.4650(7) 0.077(2) Uani 1 1 d D
O6 O 0.5000 0.6533(5) 0.2500 0.072(3) Uani 1 2 d S
O7 O 0.5001(4) 0.3491(3) 0.5299(4) 0.0371(13) Uani 1 1 d .
O8 O 0.6299(6) 0.2865(4) 0.3201(7) 0.075(2) Uani 1 1 d .

loop_
_atom_site_aniso_label
_atom_site_aniso_U_11
_atom_site_aniso_U_22
_atom_site_aniso_U_33
_atom_site_aniso_U_23
_atom_site_aniso_U_13
_atom_site_aniso_U_12
C1 0.011(3) 0.064(5) 0.014(3) -0.001(3) 0.014(3) 0.003(3)
C2 0.015(4) 0.090(6) 0.023(4) 0.004(4) 0.010(3) 0.009(4)
C3 0.035(4) 0.031(4) 0.028(4) 0.001(3) 0.014(4) 0.004(3)
C4 0.014(4) 0.110(8) 0.016(4) 0.008(4) 0.006(3) 0.006(4)
C5 0.016(3) 0.045(4) 0.011(3) -0.001(3) 0.007(3) -0.003(3)
C6 0.014(3) 0.070(5) 0.025(4) -0.001(3) 0.011(3) -0.001(3)
C7 0.018(4) 0.061(5) 0.013(3) -0.002(3) 0.009(3) -0.001(3)
C8 0.051(5) 0.031(4) 0.035(4) 0.001(3) 0.029(4) 0.004(3)
C9 0.069(6) 0.029(4) 0.049(5) -0.005(3) 0.035(5) 0.001(4)
C10 0.095(8) 0.041(5) 0.082(7) -0.003(5) 0.070(7) 0.001(5)
C11 0.090(8) 0.027(4) 0.064(6) 0.001(4) 0.044(6) 0.002(4)
C15 0.167(14) 0.037(5) 0.124(11) -0.018(6) 0.113(12) 0.002(6)
C16 0.166(14) 0.040(6) 0.152(12) -0.016(6) 0.136(12) -0.004(7)
C19 0.013(3) 0.037(3) 0.013(3) -0.001(3) 0.007(3) -0.003(3)
Eu1 0.0147(2) 0.0339(2) 0.0121(2) -0.00067(13) 0.00826(15) -0.00074(13)
N1 0.015(3) 0.083(5) 0.023(3) -0.001(3) 0.014(3) -0.001(3)
N2 0.118(8) 0.029(3) 0.074(6) 0.000(3) 0.063(6) -0.002(4)
O1 0.016(3) 0.093(4) 0.018(2) 0.004(3) 0.010(2) 0.011(3)
O2 0.047(3) 0.029(3) 0.039(3) 0.002(2) 0.025(3) 0.002(2)
O3 0.018(2) 0.053(3) 0.012(2) 0.002(2) 0.009(2) -0.002(2)
O4 0.014(2) 0.058(3) 0.016(2) -0.003(2) 0.008(2) 0.002(2)
O5 0.056(4) 0.071(4) 0.114(6) 0.005(4) 0.043(5) -0.023(3)
O6 0.152(11) 0.029(4) 0.063(6) 0.000 0.071(7) 0.000
O7 0.058(4) 0.031(3) 0.037(3) -0.002(2) 0.035(3) 0.006(2)
O8 0.121(7) 0.051(4) 0.111(6) 0.000(4) 0.108(6) 0.001(4)

loop_
_atom_type_symbol
_atom_type_description
_atom_type_scat_dispersion_real
_atom_type_scat_dispersion_imag
_atom_type_scat_source
C C 0.0033 0.0016 'International Tables Vol C Tables 4.2.6.8 and 6.1.1.4'
H H 0.0000 0.0000 'International Tables Vol C Tables 4.2.6.8 and 6.1.1.4'
O O 0.0106 0.0060 'International Tables Vol C Tables 4.2.6.8 and 6.1.1.4'
N N 0.0061 0.0033 'International Tables Vol C Tables 4.2.6.8 and 6.1.1.4'
Eu Eu -0.1578 3.6682 'International Tables Vol C Tables 4.2.6.8 and 6.1.1.4'

loop_
_geom_angle_atom_site_label_1
_geom_angle_atom_site_label_2
_geom_angle_atom_site_label_3
_geom_angle
_geom_angle_site_symmetry_1
_geom_angle_site_symmetry_3
O1 C1 C4 119.0(6) . .
O1 C1 C5 124.9(6) . .
C4 C1 C5 116.0(6) . .
C4 C2 C6 120.8(7) . .
C4 C2 H2 119.6 . .
C6 C2 H2 119.6 . .
O7 C3 O2 125.1(6) . .
O7 C3 C8 117.4(7) . .
O2 C3 C8 117.5(7) . .
C2 C4 C1 122.7(7) . .
C2 C4 H4 118.7 . .
C1 C4 H4 118.7 . .
C7 C5 C1 120.0(6) . .
C7 C5 C19 118.7(6) . .
C1 C5 C19 121.3(6) . .
C7 C6 C2 117.6(7) . .
C7 C6 N1 117.8(7) . .
C2 C6 N1 124.6(7) . .
C5 C7 C6 122.7(7) . .
C5 C7 H7 118.6 . .
C6 C7 H7 118.6 . .
C9 C8 C10 118.9(7) . .
C9 C8 C3 120.1(7) . .
C10 C8 C3 120.9(7) . .
C8 C9 C11 120.9(8) . .
C8 C9 H9 119.6 . .
C11 C9 H9 119.6 . .
O8 C10 C16 119.6(9) . .
O8 C10 C8 121.7(7) . .
C16 C10 C8 118.4(9) . .
C9 C11 C15 118.1(9) . .
C9 C11 N2 114.6(9) . .
C15 C11 N2 127.2(8) . .
O5 C12 N3 109(2) . .
O5 C12 H12 125.5 . .
N3 C12 H12 125.5 . .
N3 C13 H13A 109.4 . .
N3 C13 H13B 109.5 . .
H13A C13 H13B 109.5 . .
N3 C13 H13C 109.4 . .
H13A C13 H13C 109.5 . .
H13B C13 H13C 109.5 . .
N3 C14 H14A 109.7 . .
N3 C14 H14B 109.3 . .
H14A C14 H14B 109.5 . .
N3 C14 H14C 109.4 . .
H14A C14 H14C 109.5 . .
H14B C14 H14C 109.5 . .
C16 C15 C11 120.7(9) . .
C16 C15 H15 119.6 . .
C11 C15 H15 119.6 . .
C15 C16 C10 122.8(11) . .
C15 C16 H16 118.6 . .
C10 C16 H16 118.6 . .
O6 C17 N4 180.000(15) . .
O6 C17 H17 93.6 . .
N4 C17 H17 86.4 . .
N4 C18 H18A 109.7 . .
N4 C18 H18B 107.6 . .
H18A C18 H18B 109.5 . .
N4 C18 H18C 111.1 . .
H18A C18 H18C 109.5 . .
H18B C18 H18C 109.5 . .
O3 C19 O4 117.9(6) . .
O3 C19 C5 121.5(6) . .
O4 C19 C5 120.5(6) . .
O3 C19 Eu1 72.3(4) . 2_655
O4 C19 Eu1 45.6(3) . 2_655
C5 C19 Eu1 165.9(5) . 2_655
O1 Eu1 O3 84.81(18) . 4_566
O1 Eu1 O7 142.5(2) . 3_666
O3 Eu1 O7 75.97(17) 4_566 3_666
O1 Eu1 O4 70.02(16) . .
O3 Eu1 O4 150.69(17) 4_566 .
O7 Eu1 O4 133.31(17) 3_666 .
O1 Eu1 O2 74.4(2) . .
O3 Eu1 O2 77.35(17) 4_566 .
O7 Eu1 O2 130.03(18) 3_666 .
O4 Eu1 O2 81.50(17) . .
O1 Eu1 O5 75.2(2) . .
O3 Eu1 O5 87.2(2) 4_566 .
O7 Eu1 O5 72.0(2) 3_666 .
O4 Eu1 O5 100.1(2) . .
O2 Eu1 O5 146.9(2) . .
O1 Eu1 O4 130.11(19) . 2_655
O3 Eu1 O4 123.36(16) 4_566 2_655
O7 Eu1 O4 87.10(18) 3_666 2_655
O4 Eu1 O4 68.2(2) . 2_655
O2 Eu1 O4 73.67(18) . 2_655
O5 Eu1 O4 137.9(2) . 2_655
O1 Eu1 O6 118.17(14) . .
O3 Eu1 O6 146.55(17) 4_566 .
O7 Eu1 O6 71.20(16) 3_666 .
O4 Eu1 O6 62.29(16) . .
O2 Eu1 O6 129.93(18) . .
O5 Eu1 O6 76.9(2) . .
O4 Eu1 O6 61.72(16) 2_655 .
O1 Eu1 O3 139.76(19) . 2_655
O3 Eu1 O3 78.53(15) 4_566 2_655
O7 Eu1 O3 67.41(17) 3_666 2_655
O4 Eu1 O3 111.08(14) . 2_655
O2 Eu1 O3 66.35(16) . 2_655
O5 Eu1 O3 139.1(2) . 2_655
O4 Eu1 O3 45.41(15) 2_655 2_655
O6 Eu1 O3 94.44(10) . 2_655
O1 Eu1 C19 140.1(2) . 2_655
O3 Eu1 C19 101.60(17) 4_566 2_655
O7 Eu1 C19 76.11(18) 3_666 2_655
O4 Eu1 C19 89.28(16) . 2_655
O2 Eu1 C19 68.94(18) . 2_655
O5 Eu1 C19 143.7(2) . 2_655
O4 Eu1 C19 22.16(16) 2_655 2_655
O6 Eu1 C19 76.81(14) . 2_655
O3 Eu1 C19 23.26(14) 2_655 2_655
O1 Eu1 Eu1 106.60(12) . 2_655
O3 Eu1 Eu1 158.61(12) 4_566 2_655
O7 Eu1 Eu1 102.62(13) 3_666 2_655
O4 Eu1 Eu1 36.72(11) . 2_655
O2 Eu1 Eu1 88.18(12) . 2_655
O5 Eu1 Eu1 112.9(2) . 2_655
O4 Eu1 Eu1 35.90(12) 2_655 2_655
O6 Eu1 Eu1 42.12(14) . 2_655
O3 Eu1 Eu1 81.28(8) 2_655 2_655
C19 Eu1 Eu1 58.02(12) 2_655 2_655
O1 Eu1 Eu1 120.19(15) . 3_666
O3 Eu1 Eu1 45.29(12) 4_566 3_666
O7 Eu1 Eu1 65.53(12) 3_666 3_666
O4 Eu1 Eu1 138.46(12) . 3_666
O2 Eu1 Eu1 65.58(13) . 3_666
O5 Eu1 Eu1 121.4(2) . 3_666
O4 Eu1 Eu1 78.38(12) 2_655 3_666
O6 Eu1 Eu1 121.52(2) . 3_666
O3 Eu1 Eu1 33.24(8) 2_655 3_666
C19 Eu1 Eu1 56.37(12) 2_655 3_666
Eu1 Eu1 Eu1 114.26(2) 2_655 3_666
N1 N1 C6 114.5(8) 2_755 .
N2 N2 C11 113.0(11) 3_656 .
C12 N3 C13 111.2(10) . .
C12 N3 C14 111.0(10) . .
C13 N3 C14 109.9(9) . .
C17 N4 C18 115(3) . 2_655
C17 N4 C18 115(3) . .
C18 N4 C18 130(5) 2_655 .
C1 O1 Eu1 140.3(4) . .
C3 O2 Eu1 139.5(5) . .
C19 O3 Eu1 170.6(5) . 4_565
C19 O3 Eu1 84.4(4) . 2_655
Eu1 O3 Eu1 101.47(15) 4_565 2_655
C19 O4 Eu1 140.2(4) . .
C19 O4 Eu1 112.2(4) . 2_655
Eu1 O4 Eu1 107.38(19) . 2_655
C12 O5 Eu1 112.5(15) . .
C17 O6 Eu1 132.12(14) . 2_655
C17 O6 Eu1 132.12(14) . .
Eu1 O6 Eu1 95.8(3) 2_655 .
C17 O6 H17 38.9 . .
Eu1 O6 H17 131.5 2_655 .
Eu1 O6 H17 112.4 . .
C3 O7 Eu1 140.3(5) . 3_666

loop_
_geom_bond_atom_site_label_1
_geom_bond_atom_site_label_2
_geom_bond_distance
_geom_bond_site_symmetry_2
C1 O1 1.273(9) .
C1 C4 1.418(10) .
C1 C5 1.433(9) .
C2 C4 1.356(12) .
C2 C6 1.403(11) .
C2 H2 0.9300 .
C3 O7 1.250(9) .
C3 O2 1.261(9) .
C3 C8 1.511(10) .
C4 H4 0.9300 .
C5 C7 1.375(11) .
C5 C19 1.460(9) .
C6 C7 1.386(10) .
C6 N1 1.405(11) .
C7 H7 0.9300 .
C8 C9 1.380(11) .
C8 C10 1.414(13) .
C9 C11 1.388(11) .
C9 H9 0.9300 .
C10 O8 1.332(11) .
C10 C16 1.363(13) .
C11 C15 1.398(15) .
C11 N2 1.433(12) .
C12 O5 1.106(10) .
C12 N3 1.522(10) .
C12 H12 0.9300 .
C13 N3 1.533(10) .
C13 H13A 0.9600 .
C13 H13B 0.9600 .
C13 H13C 0.9600 .
C14 N3 1.533(10) .
C14 H14A 0.9600 .
C14 H14B 0.9600 .
C14 H14C 0.9600 .
C15 C16 1.324(16) .
C15 H15 0.9300 .
C16 H16 0.9300 .
C17 O6 1.01(4) .
C17 N4 1.32(4) .
C17 H17 0.8567 .
C18 N4 1.44(4) .
C18 H18A 0.9600 .
C18 H18B 0.9600 .
C18 H18C 0.9600 .
C19 O3 1.253(8) .
C19 O4 1.286(8) .
C19 Eu1 3.157(6) 2_655
Eu1 O1 2.277(5) .
Eu1 O3 2.332(4) 4_566
Eu1 O7 2.384(5) 3_666
Eu1 O4 2.391(5) .
Eu1 O2 2.397(5) .
Eu1 O5 2.425(7) .
Eu1 O4 2.438(4) 2_655
Eu1 O6 2.624(6) .
Eu1 O3 3.023(5) 2_655
Eu1 C19 3.157(6) 2_655
Eu1 Eu1 3.8921(13) 2_655
Eu1 Eu1 4.1690(10) 3_666
N1 N1 1.264(12) 2_755
N2 N2 1.265(13) 3_656
N4 C18 1.44(4) 2_655
O3 Eu1 2.332(4) 4_565
O3 Eu1 3.023(5) 2_655
O4 Eu1 2.438(4) 2_655
O6 Eu1 2.624(6) 2_655
O6 H17 1.3612 .
O7 Eu1 2.384(5) 3_666

loop_
_geom_torsion_atom_site_label_1
_geom_torsion_atom_site_label_2
_geom_torsion_atom_site_label_3
_geom_torsion_atom_site_label_4
_geom_torsion
_geom_torsion_site_symmetry_1
_geom_torsion_site_symmetry_4
C6 C2 C4 C1 0.7(14) . .
O1 C1 C4 C2 -177.3(8) . .
C5 C1 C4 C2 3.1(13) . .
O1 C1 C5 C7 177.0(8) . .
C4 C1 C5 C7 -3.4(11) . .
O1 C1 C5 C19 -2.0(12) . .
C4 C1 C5 C19 177.7(7) . .
C4 C2 C6 C7 -4.2(13) . .
C4 C2 C6 N1 173.9(8) . .
C1 C5 C7 C6 0.0(11) . .
C19 C5 C7 C6 179.0(7) . .
C2 C6 C7 C5 3.9(12) . .
N1 C6 C7 C5 -174.4(7) . .
O7 C3 C8 C9 8.5(11) . .
O2 C3 C8 C9 -170.6(8) . .
O7 C3 C8 C10 -172.1(9) . .
O2 C3 C8 C10 8.8(12) . .
C10 C8 C9 C11 2.3(14) . .
C3 C8 C9 C11 -178.2(8) . .
C9 C8 C10 O8 -179.0(10) . .
C3 C8 C10 O8 1.6(16) . .
C9 C8 C10 C16 -4.7(17) . .
C3 C8 C10 C16 175.9(11) . .
C8 C9 C11 C15 0.9(16) . .
C8 C9 C11 N2 -178.6(9) . .
C9 C11 C15 C16 -2(2) . .
N2 C11 C15 C16 177.7(14) . .
C11 C15 C16 C10 -1(2) . .
O8 C10 C16 C15 178.4(15) . .
C8 C10 C16 C15 4(2) . .
C7 C5 C19 O3 8.0(10) . .
C1 C5 C19 O3 -173.0(7) . .
C7 C5 C19 O4 -171.3(6) . .
C1 C5 C19 O4 7.7(10) . .
C7 C5 C19 Eu1 -161.0(16) . 2_655
C1 C5 C19 Eu1 18(2) . 2_655
C7 C6 N1 N1 170.3(5) . 2_755
C2 C6 N1 N1 -7.8(9) . 2_755
C9 C11 N2 N2 -179.9(12) . 3_656
C15 C11 N2 N2 1(2) . 3_656
O5 C12 N3 C13 -118(4) . .
O5 C12 N3 C14 120(4) . .
O6 C17 N4 C18 -18(100) . 2_655
O6 C17 N4 C18 162(100) . .
C4 C1 O1 Eu1 163.0(6) . .
C5 C1 O1 Eu1 -17.4(13) . .
O3 Eu1 O1 C1 -176.1(9) 4_566 .
O7 Eu1 O1 C1 -117.3(8) 3_666 .
O4 Eu1 O1 C1 19.1(8) . .
O2 Eu1 O1 C1 105.6(9) . .
O5 Eu1 O1 C1 -87.6(9) . .
O4 Eu1 O1 C1 53.7(9) 2_655 .
O6 Eu1 O1 C1 -21.7(9) . .
O3 Eu1 O1 C1 118.5(8) 2_655 .
C19 Eu1 O1 C1 82.0(9) 2_655 .
Eu1 Eu1 O1 C1 22.3(9) 2_655 .
Eu1 Eu1 O1 C1 154.4(8) 3_666 .
O7 C3 O2 Eu1 13.3(12) . .
C8 C3 O2 Eu1 -167.6(5) . .
O1 Eu1 O2 C3 116.5(7) . .
O3 Eu1 O2 C3 28.5(7) 4_566 .
O7 Eu1 O2 C3 -30.7(8) 3_666 .
O4 Eu1 O2 C3 -171.9(8) . .
O5 Eu1 O2 C3 92.7(9) . .
O4 Eu1 O2 C3 -102.3(7) 2_655 .
O6 Eu1 O2 C3 -129.5(7) . .
O3 Eu1 O2 C3 -54.4(7) 2_655 .
C19 Eu1 O2 C3 -79.4(7) 2_655 .
Eu1 Eu1 O2 C3 -135.7(7) 2_655 .
Eu1 Eu1 O2 C3 -17.9(7) 3_666 .
O4 C19 O3 Eu1 -127(3) . 4_565
C5 C19 O3 Eu1 54(3) . 4_565
Eu1 C19 O3 Eu1 -129(3) 2_655 4_565
O4 C19 O3 Eu1 2.2(6) . 2_655
C5 C19 O3 Eu1 -177.2(6) . 2_655
O3 C19 O4 Eu1 -176.1(5) . .
C5 C19 O4 Eu1 3.3(11) . .
Eu1 C19 O4 Eu1 -173.2(8) 2_655 .
O3 C19 O4 Eu1 -2.9(8) . 2_655
C5 C19 O4 Eu1 176.5(5) . 2_655
O1 Eu1 O4 C19 -11.7(7) . .
O3 Eu1 O4 C19 -44.1(9) 4_566 .
O7 Eu1 O4 C19 133.1(7) 3_666 .
O2 Eu1 O4 C19 -88.1(7) . .
O5 Eu1 O4 C19 58.4(7) . .
O4 Eu1 O4 C19 -163.9(6) 2_655 .
O6 Eu1 O4 C19 127.6(7) . .
O3 Eu1 O4 C19 -148.6(7) 2_655 .
C19 Eu1 O4 C19 -156.9(8) 2_655 .
Eu1 Eu1 O4 C19 173.4(8) 2_655 .
Eu1 Eu1 O4 C19 -125.1(6) 3_666 .
O1 Eu1 O4 Eu1 174.9(3) . 2_655
O3 Eu1 O4 Eu1 142.5(3) 4_566 2_655
O7 Eu1 O4 Eu1 -40.4(3) 3_666 2_655
O2 Eu1 O4 Eu1 98.4(2) . 2_655
O5 Eu1 O4 Eu1 -115.1(3) . 2_655
O4 Eu1 O4 Eu1 22.7(2) 2_655 2_655
O6 Eu1 O4 Eu1 -45.81(16) . 2_655
O3 Eu1 O4 Eu1 37.9(2) 2_655 2_655
C19 Eu1 O4 Eu1 29.6(2) 2_655 2_655
Eu1 Eu1 O4 Eu1 61.5(3) 3_666 2_655
N3 C12 O5 Eu1 -166.1(15) . .
O1 Eu1 O5 C12 -57(3) . .
O3 Eu1 O5 C12 29(3) 4_566 .
O7 Eu1 O5 C12 105(3) 3_666 .
O4 Eu1 O5 C12 -123(3) . .
O2 Eu1 O5 C12 -33(3) . .
O4 Eu1 O5 C12 169(3) 2_655 .
O6 Eu1 O5 C12 179(3) . .
O3 Eu1 O5 C12 97(3) 2_655 .
C19 Eu1 O5 C12 134(3) 2_655 .
Eu1 Eu1 O5 C12 -159(3) 2_655 .
Eu1 Eu1 O5 C12 60(3) 3_666 .
N4 C17 O6 Eu1 80(100) . 2_655
N4 C17 O6 Eu1 -100(100) . .
O1 Eu1 O6 C17 -96.26(19) . .
O3 Eu1 O6 C17 32.4(2) 4_566 .
O7 Eu1 O6 C17 43.90(15) 3_666 .
O4 Eu1 O6 C17 -140.27(14) . .
O2 Eu1 O6 C17 170.84(17) . .
O5 Eu1 O6 C17 -31.3(2) . .
O4 Eu1 O6 C17 140.94(14) 2_655 .
O3 Eu1 O6 C17 108.22(9) 2_655 .
C19 Eu1 O6 C17 123.50(12) 2_655 .
Eu1 Eu1 O6 C17 180.000(10) 2_655 .
Eu1 Eu1 O6 C17 87.68(9) 3_666 .
O1 Eu1 O6 Eu1 83.74(19) . 2_655
O3 Eu1 O6 Eu1 -147.6(2) 4_566 2_655
O7 Eu1 O6 Eu1 -136.10(15) 3_666 2_655
O4 Eu1 O6 Eu1 39.73(14) . 2_655
O2 Eu1 O6 Eu1 -9.16(17) . 2_655
O5 Eu1 O6 Eu1 148.7(2) . 2_655
O4 Eu1 O6 Eu1 -39.06(14) 2_655 2_655
O3 Eu1 O6 Eu1 -71.78(9) 2_655 2_655
C19 Eu1 O6 Eu1 -56.50(13) 2_655 2_655
Eu1 Eu1 O6 Eu1 -92.32(8) 3_666 2_655
O2 C3 O7 Eu1 15.3(13) . 3_666
C8 C3 O7 Eu1 -163.7(6) . 3_666
